data_7035113
loop_
_publ_author_name
'Liu, Jing-Jing'
'Lin, Yue-Jian'
'Jin, Guo-Xin'

_publ_section_title
;
 A stepwise assembly of a molecular box from 16-electron half-sandwich
 precursors [Cp*M(pdt)] (M = Rh, Ir).
;
_journal_issue 22
_journal_name_full 'Dalton transactions (Cambridge, England : 2003)'
_journal_page_first 10281
_journal_page_last 10288
_journal_paper_doi 10.1039/c5dt01061f
_journal_volume 44
_journal_year 2015
_chemical_formula_sum 'C14 H17 Ir N2 S2'
_chemical_formula_weight 469.61
_chemical_name_systematic
; 
 ? 
;
_space_group_crystal_system orthorhombic
_space_group_IT_number 29
_space_group_name_Hall 'P 2c -2ac'
_space_group_name_H-M_alt 'P c a 21'
_symmetry_space_group_name_Hall 'P 2c -2ac'
_symmetry_space_group_name_H-M 'P c a 21'
_atom_sites_solution_hydrogens geom
_audit_creation_method SHELXL-2013
_audit_update_record
;
2015-01-24 deposited with the CCDC.
2015-04-22 downloaded from the CCDC.
;
_cell_angle_alpha 90
_cell_angle_beta 90
_cell_angle_gamma 90
_cell_formula_units_Z 8
_cell_length_a 16.4804(18)
_cell_length_b 13.5952(15)
_cell_length_c 13.7037(15)
_cell_measurement_reflns_used 9412
_cell_measurement_temperature 173(2)
_cell_measurement_theta_max 27.45
_cell_measurement_theta_min 2.45
_cell_volume 3070.4(6)
_computing_cell_refinement 'Bruker SAINT'
_computing_data_collection 'Bruker APEX2'
_computing_data_reduction 'Bruker SAINT'
_computing_molecular_graphics 'Bruker SHELXTL'
_computing_publication_material 'Bruker SHELXTL'
_computing_structure_refinement 'SHELXL-2013 (Sheldrick, 2013)'
_computing_structure_solution 'SHELXS-97 (Sheldrick, 2008)'
_diffrn_ambient_temperature 173(2)
_diffrn_measured_fraction_theta_full 0.995
_diffrn_measured_fraction_theta_max 0.996
_diffrn_measurement_device_type 'Bruker APEX-II CCD'
_diffrn_measurement_method '\f and \w scans'
_diffrn_radiation_type MoK\a
_diffrn_radiation_wavelength 0.71073
_diffrn_reflns_av_R_equivalents 0.0313
_diffrn_reflns_av_unetI/netI 0.0496
_diffrn_reflns_laue_measured_fraction_full 0.995
_diffrn_reflns_laue_measured_fraction_max 0.996
_diffrn_reflns_limit_h_max 21
_diffrn_reflns_limit_h_min -17
_diffrn_reflns_limit_k_max 17
_diffrn_reflns_limit_k_min -17
_diffrn_reflns_limit_l_max 14
_diffrn_reflns_limit_l_min -17
_diffrn_reflns_number 18661
_diffrn_reflns_point_group_measured_fraction_full 0.931
_diffrn_reflns_point_group_measured_fraction_max 0.923
_diffrn_reflns_theta_full 25.242
_diffrn_reflns_theta_max 27.463
_diffrn_reflns_theta_min 2.446
_exptl_absorpt_coefficient_mu 8.957
_exptl_absorpt_correction_T_max 0.746
_exptl_absorpt_correction_T_min 0.345
_exptl_absorpt_correction_type multi-scan
_exptl_absorpt_process_details sadabs
_exptl_crystal_colour red
_exptl_crystal_density_diffrn 2.032
_exptl_crystal_description rod
_exptl_crystal_F_000 1792
_exptl_crystal_size_max 0.500
_exptl_crystal_size_mid 0.150
_exptl_crystal_size_min 0.050
_refine_diff_density_max 1.990
_refine_diff_density_min -0.958
_refine_diff_density_rms 0.143
_refine_ls_abs_structure_details
; 
 Flack x determined using 2358 quotients [(I+)-(I-)]/[(I+)+(I-)] 
 (Parsons and Flack (2004), Acta Cryst. A60, s61). 
;
_refine_ls_abs_structure_Flack 0.008(6)
_refine_ls_extinction_method none
_refine_ls_goodness_of_fit_ref 1.002
_refine_ls_hydrogen_treatment constr
_refine_ls_matrix_type full
_refine_ls_number_parameters 353
_refine_ls_number_reflns 6484
_refine_ls_number_restraints 1
_refine_ls_restrained_S_all 1.002
_refine_ls_R_factor_all 0.0310
_refine_ls_R_factor_gt 0.0237
_refine_ls_shift/su_max 0.004
_refine_ls_shift/su_mean 0.000
_refine_ls_structure_factor_coef Fsqd
_refine_ls_weighting_details
; 
 w=1/[\s^2^(Fo^2^)+(0.0105P)^2^] 
 where P=(Fo^2^+2Fc^2^)/3 
;
_refine_ls_weighting_scheme calc
_refine_ls_wR_factor_gt 0.0511
_refine_ls_wR_factor_ref 0.0539
_reflns_Friedel_coverage 0.775
_reflns_friedel_fraction_full 0.861
_reflns_friedel_fraction_max 0.843
_reflns_number_gt 5744
_reflns_number_total 6484
_reflns_threshold_expression 'I > 2\s(I)'
_cod_data_source_file c5dt01061f2.cif
_cod_data_source_block complex
_cod_depositor_comments 'Adding full bibliography for 7035112--7035117.cif.'
_cod_database_code 7035113
_audit_block_doi 10.5517/cc142s00
_shelx_space_group_comment
; 
The symmetry employed for this shelxl refinement is uniquely defined 
by the following loop, which should always be used as a source of 
symmetry information in preference to the above space-group names. 
They are only intended as comments. 
;
_shelx_estimated_absorpt_t_min 0.094
_shelx_estimated_absorpt_t_max 0.663
_shelxl_version_number 2013-2

loop_
_space_group_symop_operation_xyz
'x, y, z'
'-x, -y, z+1/2'
'x+1/2, -y, z'
'-x+1/2, y, z+1/2'

loop_
_atom_site_label
_atom_site_type_symbol
_atom_site_fract_x
_atom_site_fract_y
_atom_site_fract_z
_atom_site_U_iso_or_equiv
_atom_site_adp_type
_atom_site_occupancy
_atom_site_site_symmetry_order
_atom_site_calc_flag
_atom_site_refinement_flags_posn
_atom_site_refinement_flags_adp
Ir1 Ir 0.96541(2) 0.51091(2) 0.92311(2) 0.02147(9) Uani 1 1 d . .
S1 S 0.86635(12) 0.59158(13) 1.00401(17) 0.0316(5) Uani 1 1 d . .
S2 S 0.94054(12) 0.37801(12) 1.01603(16) 0.0309(5) Uani 1 1 d . .
N1 N 0.7766(4) 0.5409(5) 1.1568(5) 0.0359(16) Uani 1 1 d . .
N2 N 0.8378(4) 0.3471(4) 1.1611(5) 0.0381(17) Uani 1 1 d . .
C1 C 0.8332(5) 0.5103(5) 1.0933(6) 0.0277(18) Uani 1 1 d . .
C2 C 0.8650(4) 0.4136(5) 1.0977(6) 0.0281(17) Uani 1 1 d . .
C3 C 0.7811(5) 0.3790(6) 1.2237(7) 0.038(2) Uani 1 1 d . .
H3 H 0.7604 0.3343 1.2708 0.046 Uiso 1 1 calc R U
C4 C 0.7514(5) 0.4746(6) 1.2226(7) 0.039(2) Uani 1 1 d . .
H4 H 0.7121 0.4935 1.2698 0.047 Uiso 1 1 calc R U
C5 C 1.0416(4) 0.6245(5) 0.8595(6) 0.0256(17) Uani 1 1 d . .
C6 C 1.0905(4) 0.5423(5) 0.8908(6) 0.0288(17) Uani 1 1 d . .
C7 C 1.0678(4) 0.4577(5) 0.8362(6) 0.0261(16) Uani 1 1 d . .
C8 C 1.0032(5) 0.4844(5) 0.7733(6) 0.0238(15) Uani 1 1 d . .
C9 C 0.9872(4) 0.5893(5) 0.7859(6) 0.0277(17) Uani 1 1 d . .
C10 C 1.0503(5) 0.7285(5) 0.8914(7) 0.044(2) Uani 1 1 d . .
H10A H 1.0897 0.7620 0.8495 0.066 Uiso 1 1 calc R U
H10B H 1.0691 0.7303 0.9592 0.066 Uiso 1 1 calc R U
H10C H 0.9976 0.7617 0.8865 0.066 Uiso 1 1 calc R U
C11 C 1.1562(5) 0.5475(6) 0.9666(7) 0.038(2) Uani 1 1 d . .
H11A H 1.1563 0.4867 1.0050 0.056 Uiso 1 1 calc R U
H11B H 1.1462 0.6037 1.0097 0.056 Uiso 1 1 calc R U
H11C H 1.2089 0.5556 0.9344 0.056 Uiso 1 1 calc R U
C12 C 1.1056(5) 0.3563(5) 0.8445(7) 0.043(2) Uani 1 1 d . .
H12A H 1.1493 0.3498 0.7965 0.065 Uiso 1 1 calc R U
H12B H 1.0642 0.3061 0.8321 0.065 Uiso 1 1 calc R U
H12C H 1.1277 0.3475 0.9103 0.065 Uiso 1 1 calc R U
C13 C 0.9629(5) 0.4170(6) 0.7024(6) 0.0342(19) Uani 1 1 d . .
H13A H 0.9925 0.4181 0.6404 0.051 Uiso 1 1 calc R U
H13B H 0.9069 0.4387 0.6916 0.051 Uiso 1 1 calc R U
H13C H 0.9627 0.3499 0.7286 0.051 Uiso 1 1 calc R U
C14 C 0.9287(5) 0.6508(6) 0.7302(6) 0.039(2) Uani 1 1 d . .
H14A H 0.9049 0.7003 0.7737 0.058 Uiso 1 1 calc R U
H14B H 0.8855 0.6089 0.7038 0.058 Uiso 1 1 calc R U
H14C H 0.9570 0.6837 0.6765 0.058 Uiso 1 1 calc R U
Ir2 Ir 0.77988(2) 0.01177(2) 0.57725(2) 0.02172(9) Uani 1 1 d . .
S3 S 0.85205(13) 0.13703(13) 0.64241(16) 0.0329(5) Uani 1 1 d . .
S4 S 0.84704(12) -0.09326(13) 0.67541(18) 0.0358(5) Uani 1 1 d . .
N3 N 0.9544(4) 0.1423(5) 0.7927(5) 0.0338(16) Uani 1 1 d . .
N4 N 0.9450(4) -0.0621(5) 0.8255(5) 0.0349(16) Uani 1 1 d . .
C15 C 0.9092(5) 0.0835(5) 0.7360(6) 0.0284(16) Uani 1 1 d . .
C16 C 0.9056(5) -0.0187(5) 0.7510(6) 0.0290(17) Uani 1 1 d . .
C17 C 0.9895(6) -0.0013(6) 0.8816(8) 0.039(2) Uani 1 1 d . .
H17 H 1.0199 -0.0284 0.9340 0.047 Uiso 1 1 calc R U
C18 C 0.9926(5) 0.0978(6) 0.8661(7) 0.039(2) Uani 1 1 d . .
H18 H 1.0237 0.1369 0.9098 0.047 Uiso 1 1 calc R U
C19 C 0.7483(4) 0.0148(4) 0.4246(6) 0.0228(14) Uani 1 1 d . .
C20 C 0.7231(4) -0.0785(5) 0.4641(6) 0.0282(17) Uani 1 1 d . .
C21 C 0.6650(5) -0.0593(5) 0.5387(6) 0.0256(16) Uani 1 1 d . .
C22 C 0.6551(4) 0.0476(5) 0.5462(6) 0.0255(16) Uani 1 1 d . .
C23 C 0.7027(4) 0.0925(5) 0.4734(6) 0.0222(15) Uani 1 1 d . .
C24 C 0.8052(5) 0.0312(5) 0.3411(6) 0.0288(16) Uani 1 1 d . .
H24A H 0.8439 -0.0234 0.3376 0.043 Uiso 1 1 calc R U
H24B H 0.8347 0.0930 0.3509 0.043 Uiso 1 1 calc R U
H24C H 0.7743 0.0346 0.2801 0.043 Uiso 1 1 calc R U
C25 C 0.7502(5) -0.1763(5) 0.4279(7) 0.0416(19) Uani 1 1 d . .
H25A H 0.7569 -0.2213 0.4832 0.062 Uiso 1 1 calc R U
H25B H 0.8021 -0.1692 0.3937 0.062 Uiso 1 1 calc R U
H25C H 0.7095 -0.2028 0.3829 0.062 Uiso 1 1 calc R U
C26 C 0.6203(5) -0.1341(5) 0.6002(6) 0.037(2) Uani 1 1 d . .
H26A H 0.5705 -0.1542 0.5667 0.055 Uiso 1 1 calc R U
H26B H 0.6065 -0.1049 0.6635 0.055 Uiso 1 1 calc R U
H26C H 0.6550 -0.1918 0.6105 0.055 Uiso 1 1 calc R U
C27 C 0.5971(5) 0.0982(5) 0.6150(6) 0.0324(18) Uani 1 1 d . .
H27A H 0.6170 0.1647 0.6292 0.049 Uiso 1 1 calc R U
H27B H 0.5934 0.0606 0.6758 0.049 Uiso 1 1 calc R U
H27C H 0.5433 0.1023 0.5847 0.049 Uiso 1 1 calc R U
C28 C 0.7098(5) 0.2001(4) 0.4508(6) 0.0322(18) Uani 1 1 d . .
H28A H 0.6684 0.2185 0.4029 0.048 Uiso 1 1 calc R U
H28B H 0.7638 0.2138 0.4241 0.048 Uiso 1 1 calc R U
H28C H 0.7019 0.2383 0.5107 0.048 Uiso 1 1 calc R U

loop_
_atom_site_aniso_label
_atom_site_aniso_U_11
_atom_site_aniso_U_22
_atom_site_aniso_U_33
_atom_site_aniso_U_23
_atom_site_aniso_U_13
_atom_site_aniso_U_12
Ir1 0.02001(16) 0.02114(13) 0.0232(2) 0.0017(3) -0.00002(14) -0.00066(9)
S1 0.0303(11) 0.0301(9) 0.0345(13) 0.0046(8) 0.0050(9) 0.0085(7)
S2 0.0402(12) 0.0206(8) 0.0321(12) 0.0030(7) 0.0123(9) 0.0009(7)
N1 0.032(4) 0.047(4) 0.028(5) -0.004(3) 0.000(3) 0.007(3)
N2 0.051(5) 0.037(4) 0.027(4) 0.000(3) 0.003(4) -0.011(3)
C1 0.014(4) 0.037(4) 0.032(5) -0.004(3) -0.005(3) -0.002(2)
C2 0.030(4) 0.029(3) 0.025(5) -0.002(3) -0.003(3) -0.011(3)
C3 0.037(5) 0.052(5) 0.025(5) 0.001(4) 0.003(4) -0.015(3)
C4 0.023(4) 0.064(5) 0.030(5) -0.009(4) 0.008(4) -0.008(4)
C5 0.020(4) 0.023(3) 0.034(5) 0.003(3) 0.002(3) -0.008(3)
C6 0.024(4) 0.037(4) 0.025(5) 0.011(3) 0.001(3) 0.001(3)
C7 0.024(4) 0.026(3) 0.028(4) 0.007(3) 0.006(3) 0.000(3)
C8 0.021(4) 0.027(3) 0.023(4) 0.005(3) 0.004(3) -0.001(3)
C9 0.021(4) 0.031(3) 0.032(5) 0.010(3) -0.001(3) -0.003(3)
C10 0.050(5) 0.027(4) 0.055(7) 0.000(3) -0.003(4) -0.007(3)
C11 0.024(4) 0.051(5) 0.039(5) 0.010(4) -0.006(4) -0.005(3)
C12 0.042(5) 0.031(4) 0.057(7) 0.011(4) 0.012(5) 0.014(3)
C13 0.032(5) 0.043(4) 0.028(5) -0.004(3) 0.006(4) -0.008(3)
C14 0.038(5) 0.046(4) 0.032(5) 0.019(4) -0.003(4) 0.006(3)
Ir2 0.02167(17) 0.02231(13) 0.0212(2) -0.0003(3) 0.00036(13) 0.00081(9)
S3 0.0375(12) 0.0275(9) 0.0338(12) 0.0059(8) -0.0096(9) -0.0070(7)
S4 0.0428(13) 0.0258(9) 0.0388(13) 0.0010(8) -0.0107(11) 0.0092(7)
N3 0.022(4) 0.048(4) 0.031(4) 0.001(3) -0.003(3) -0.008(3)
N4 0.032(4) 0.041(4) 0.031(4) 0.005(3) -0.004(3) 0.012(3)
C15 0.027(4) 0.038(4) 0.021(4) 0.006(3) 0.001(3) -0.004(3)
C16 0.024(4) 0.037(4) 0.027(5) 0.003(3) 0.008(4) 0.011(3)
C17 0.022(4) 0.061(6) 0.034(6) 0.007(4) -0.001(4) 0.007(3)
C18 0.027(5) 0.064(6) 0.027(5) 0.001(4) -0.003(4) -0.011(4)
C19 0.017(3) 0.029(3) 0.023(4) -0.004(3) 0.001(3) -0.002(2)
C20 0.030(5) 0.029(4) 0.025(5) -0.004(3) -0.005(3) -0.002(3)
C21 0.033(4) 0.022(3) 0.021(4) -0.001(3) -0.002(3) 0.001(3)
C22 0.024(4) 0.032(3) 0.021(4) -0.005(3) -0.001(3) -0.003(3)
C23 0.020(4) 0.026(3) 0.020(4) 0.000(3) -0.002(3) 0.000(2)
C24 0.025(4) 0.040(4) 0.021(4) -0.002(3) 0.003(3) -0.003(3)
C25 0.049(5) 0.025(3) 0.050(6) -0.011(4) 0.002(5) 0.003(3)
C26 0.030(4) 0.038(4) 0.042(6) 0.006(3) 0.003(4) -0.012(3)
C27 0.028(5) 0.042(4) 0.027(5) -0.002(3) -0.001(4) 0.002(3)
C28 0.043(5) 0.022(3) 0.032(5) 0.003(3) 0.000(3) 0.006(3)

loop_
_atom_type_symbol
_atom_type_description
_atom_type_scat_dispersion_real
_atom_type_scat_dispersion_imag
_atom_type_scat_source
C C 0.0033 0.0016 'International Tables Vol C Tables 4.2.6.8 and 6.1.1.4'
H H 0.0000 0.0000 'International Tables Vol C Tables 4.2.6.8 and 6.1.1.4'
N N 0.0061 0.0033 'International Tables Vol C Tables 4.2.6.8 and 6.1.1.4'
S S 0.1246 0.1234 'International Tables Vol C Tables 4.2.6.8 and 6.1.1.4'
Ir Ir -1.4442 7.9887 'International Tables Vol C Tables 4.2.6.8 and 6.1.1.4'

loop_
_geom_angle_atom_site_label_1
_geom_angle_atom_site_label_2
_geom_angle_atom_site_label_3
_geom_angle
C6 Ir1 C5 39.0(3)
C6 Ir1 C8 64.2(3)
C5 Ir1 C8 64.8(3)
C6 Ir1 C7 38.3(3)
C5 Ir1 C7 64.6(3)
C8 Ir1 C7 37.9(3)
C6 Ir1 C9 64.6(3)
C5 Ir1 C9 38.3(3)
C8 Ir1 C9 39.1(2)
C7 Ir1 C9 64.4(3)
C6 Ir1 S2 116.8(2)
C5 Ir1 S2 154.7(2)
C8 Ir1 S2 116.96(17)
C7 Ir1 S2 100.56(18)
C9 Ir1 S2 155.1(2)
C6 Ir1 S1 134.2(2)
C5 Ir1 S1 105.7(2)
C8 Ir1 S1 138.7(2)
C7 Ir1 S1 170.19(18)
C9 Ir1 S1 107.7(2)
S2 Ir1 S1 88.88(7)
C1 S1 Ir1 105.3(3)
C2 S2 Ir1 105.7(2)
C1 N1 C4 116.3(7)
C2 N2 C3 115.6(7)
N1 C1 C2 121.2(7)
N1 C1 S1 118.6(5)
C2 C1 S1 120.2(6)
N2 C2 C1 122.2(7)
N2 C2 S2 118.1(6)
C1 C2 S2 119.7(6)
N2 C3 C4 122.8(8)
N1 C4 C3 121.7(8)
C9 C5 C6 107.5(6)
C9 C5 C10 125.8(7)
C6 C5 C10 126.5(7)
C9 C5 Ir1 71.5(4)
C6 C5 Ir1 69.7(4)
C10 C5 Ir1 127.8(6)
C7 C6 C5 108.8(7)
C7 C6 C11 126.3(7)
C5 C6 C11 124.9(7)
C7 C6 Ir1 72.3(4)
C5 C6 Ir1 71.3(4)
C11 C6 Ir1 123.9(6)
C8 C7 C6 108.2(6)
C8 C7 C12 125.9(7)
C6 C7 C12 125.9(7)
C8 C7 Ir1 70.6(4)
C6 C7 Ir1 69.5(4)
C12 C7 Ir1 125.2(5)
C7 C8 C9 108.3(6)
C7 C8 C13 125.0(6)
C9 C8 C13 126.6(7)
C7 C8 Ir1 71.5(5)
C9 C8 Ir1 71.0(4)
C13 C8 Ir1 126.1(5)
C5 C9 C8 107.2(6)
C5 C9 C14 125.5(6)
C8 C9 C14 127.3(7)
C5 C9 Ir1 70.2(4)
C8 C9 Ir1 69.9(4)
C14 C9 Ir1 127.4(6)
C22 Ir2 C19 64.8(3)
C22 Ir2 C20 65.1(3)
C19 Ir2 C20 38.8(2)
C22 Ir2 C21 39.4(3)
C19 Ir2 C21 64.3(3)
C20 Ir2 C21 38.0(3)
C22 Ir2 C23 37.7(3)
C19 Ir2 C23 39.1(2)
C20 Ir2 C23 64.8(3)
C21 Ir2 C23 64.2(3)
C22 Ir2 S4 136.9(2)
C19 Ir2 S4 135.26(17)
C20 Ir2 S4 106.12(19)
C21 Ir2 S4 106.83(19)
C23 Ir2 S4 170.37(17)
C22 Ir2 S3 114.20(19)
C19 Ir2 S3 119.70(17)
C20 Ir2 S3 158.0(2)
C21 Ir2 S3 151.91(19)
C23 Ir2 S3 100.57(18)
S4 Ir2 S3 89.04(7)
C15 S3 Ir2 105.0(2)
C16 S4 Ir2 105.0(3)
C18 N3 C15 115.4(7)
C17 N4 C16 115.2(7)
N3 C15 C16 121.9(7)
N3 C15 S3 118.4(5)
C16 C15 S3 119.7(6)
N4 C16 C15 121.6(7)
N4 C16 S4 117.6(5)
C15 C16 S4 120.8(6)
N4 C17 C18 122.6(9)
N3 C18 C17 123.2(8)
C20 C19 C23 108.5(7)
C20 C19 C24 126.8(6)
C23 C19 C24 124.5(6)
C20 C19 Ir2 71.8(4)
C23 C19 Ir2 72.1(4)
C24 C19 Ir2 126.4(5)
C21 C20 C19 107.5(6)
C21 C20 C25 127.3(7)
C19 C20 C25 125.1(7)
C21 C20 Ir2 71.1(4)
C19 C20 Ir2 69.5(4)
C25 C20 Ir2 127.6(6)
C20 C21 C22 107.9(6)
C20 C21 C26 127.1(6)
C22 C21 C26 125.0(6)
C20 C21 Ir2 70.9(4)
C22 C21 Ir2 69.1(4)
C26 C21 Ir2 125.6(5)
C23 C22 C21 108.5(6)
C23 C22 C27 126.7(6)
C21 C22 C27 124.6(6)
C23 C22 Ir2 72.9(4)
C21 C22 Ir2 71.6(4)
C27 C22 Ir2 125.7(5)
C22 C23 C19 107.3(6)
C22 C23 C28 127.8(7)
C19 C23 C28 124.9(7)
C22 C23 Ir2 69.4(4)
C19 C23 Ir2 68.8(4)
C28 C23 Ir2 125.1(5)

loop_
_geom_bond_atom_site_label_1
_geom_bond_atom_site_label_2
_geom_bond_distance
Ir1 C6 2.151(7)
Ir1 C5 2.173(6)
Ir1 C8 2.176(8)
Ir1 C7 2.188(7)
Ir1 C9 2.191(8)
Ir1 S2 2.2480(18)
Ir1 S1 2.2577(19)
S1 C1 1.738(8)
S2 C2 1.743(8)
N1 C1 1.341(10)
N1 C4 1.341(11)
N2 C2 1.332(9)
N2 C3 1.340(10)
C1 C2 1.416(9)
C3 C4 1.389(11)
C5 C9 1.432(11)
C5 C6 1.443(10)
C5 C10 1.487(10)
C6 C7 1.422(11)
C6 C11 1.501(11)
C7 C8 1.416(11)
C7 C12 1.517(9)
C8 C9 1.461(9)
C8 C13 1.492(10)
C9 C14 1.486(10)
Ir2 C22 2.156(7)
Ir2 C19 2.157(8)
Ir2 C20 2.187(7)
Ir2 C21 2.190(7)
Ir2 C23 2.202(7)
Ir2 S4 2.2524(19)
Ir2 S3 2.2610(19)
S3 C15 1.750(8)
S4 C16 1.741(8)
N3 C18 1.332(11)
N3 C15 1.341(9)
N4 C17 1.346(12)
N4 C16 1.346(10)
C15 C16 1.406(9)
C17 C18 1.365(11)
C19 C20 1.441(9)
C19 C23 1.458(9)
C19 C24 1.496(11)
C20 C21 1.424(11)
C20 C25 1.488(9)
C21 C22 1.465(10)
C21 C26 1.514(10)
C22 C23 1.409(10)
C22 C27 1.509(10)
C23 C28 1.499(8)

loop_
_geom_torsion_atom_site_label_1
_geom_torsion_atom_site_label_2
_geom_torsion_atom_site_label_3
_geom_torsion_atom_site_label_4
_geom_torsion
C4 N1 C1 C2 -1.2(11)
C4 N1 C1 S1 178.2(6)
Ir1 S1 C1 N1 176.4(6)
Ir1 S1 C1 C2 -4.2(7)
C3 N2 C2 C1 -3.1(11)
C3 N2 C2 S2 178.5(6)
N1 C1 C2 N2 3.5(12)
S1 C1 C2 N2 -175.9(6)
N1 C1 C2 S2 -178.1(6)
S1 C1 C2 S2 2.5(9)
Ir1 S2 C2 N2 179.0(5)
Ir1 S2 C2 C1 0.6(7)
C2 N2 C3 C4 0.7(12)
C1 N1 C4 C3 -1.1(12)
N2 C3 C4 N1 1.4(13)
C9 C5 C6 C7 1.1(9)
C10 C5 C6 C7 -174.4(7)
Ir1 C5 C6 C7 63.0(5)
C9 C5 C6 C11 179.3(7)
C10 C5 C6 C11 3.7(13)
Ir1 C5 C6 C11 -118.9(8)
C9 C5 C6 Ir1 -61.9(5)
C10 C5 C6 Ir1 122.6(8)
C5 C6 C7 C8 -2.1(9)
C11 C6 C7 C8 179.7(7)
Ir1 C6 C7 C8 60.2(5)
C5 C6 C7 C12 178.4(7)
C11 C6 C7 C12 0.3(13)
Ir1 C6 C7 C12 -119.2(8)
C5 C6 C7 Ir1 -62.4(5)
C11 C6 C7 Ir1 119.5(8)
C6 C7 C8 C9 2.3(9)
C12 C7 C8 C9 -178.2(7)
Ir1 C7 C8 C9 61.9(5)
C6 C7 C8 C13 178.8(7)
C12 C7 C8 C13 -1.7(13)
Ir1 C7 C8 C13 -121.6(8)
C6 C7 C8 Ir1 -59.5(5)
C12 C7 C8 Ir1 119.9(8)
C6 C5 C9 C8 0.3(9)
C10 C5 C9 C8 175.9(7)
Ir1 C5 C9 C8 -60.4(5)
C6 C5 C9 C14 -176.9(7)
C10 C5 C9 C14 -1.3(13)
Ir1 C5 C9 C14 122.4(8)
C6 C5 C9 Ir1 60.7(5)
C10 C5 C9 Ir1 -123.7(8)
C7 C8 C9 C5 -1.6(9)
C13 C8 C9 C5 -178.1(7)
Ir1 C8 C9 C5 60.6(5)
C7 C8 C9 C14 175.5(8)
C13 C8 C9 C14 -1.0(13)
Ir1 C8 C9 C14 -122.3(8)
C7 C8 C9 Ir1 -62.2(5)
C13 C8 C9 Ir1 121.4(8)
C18 N3 C15 C16 -2.5(11)
C18 N3 C15 S3 176.2(6)
Ir2 S3 C15 N3 -175.4(6)
Ir2 S3 C15 C16 3.3(7)
C17 N4 C16 C15 -1.9(11)
C17 N4 C16 S4 179.9(6)
N3 C15 C16 N4 2.4(12)
S3 C15 C16 N4 -176.3(6)
N3 C15 C16 S4 -179.4(6)
S3 C15 C16 S4 1.9(9)
Ir2 S4 C16 N4 172.2(5)
Ir2 S4 C16 C15 -6.0(7)
C16 N4 C17 C18 1.8(13)
C15 N3 C18 C17 2.4(13)
N4 C17 C18 N3 -2.2(15)
C23 C19 C20 C21 -2.0(9)
C24 C19 C20 C21 -176.5(8)
Ir2 C19 C20 C21 61.3(5)
C23 C19 C20 C25 174.6(7)
C24 C19 C20 C25 0.1(13)
Ir2 C19 C20 C25 -122.2(8)
C23 C19 C20 Ir2 -63.2(5)
C24 C19 C20 Ir2 122.3(8)
C19 C20 C21 C22 -0.8(8)
C25 C20 C21 C22 -177.3(7)
Ir2 C20 C21 C22 59.4(5)
C19 C20 C21 C26 179.0(7)
C25 C20 C21 C26 2.6(13)
Ir2 C20 C21 C26 -120.8(8)
C19 C20 C21 Ir2 -60.2(5)
C25 C20 C21 Ir2 123.3(8)
C20 C21 C22 C23 3.4(8)
C26 C21 C22 C23 -176.4(7)
Ir2 C21 C22 C23 64.0(5)
C20 C21 C22 C27 178.3(7)
C26 C21 C22 C27 -1.5(11)
Ir2 C21 C22 C27 -121.1(7)
C20 C21 C22 Ir2 -60.5(5)
C26 C21 C22 Ir2 119.6(7)
C21 C22 C23 C19 -4.6(8)
C27 C22 C23 C19 -179.3(7)
Ir2 C22 C23 C19 58.5(5)
C21 C22 C23 C28 177.9(7)
C27 C22 C23 C28 3.1(13)
Ir2 C22 C23 C28 -119.0(8)
C21 C22 C23 Ir2 -63.1(5)
C27 C22 C23 Ir2 122.1(8)
C20 C19 C23 C22 4.1(9)
C24 C19 C23 C22 178.8(7)
Ir2 C19 C23 C22 -58.9(5)
C20 C19 C23 C28 -178.3(7)
C24 C19 C23 C28 -3.6(12)
Ir2 C19 C23 C28 118.7(7)
C20 C19 C23 Ir2 63.0(5)
C24 C19 C23 Ir2 -122.3(8)
